data_7249724
loop_
_publ_author_name
'Yang, Qi-Liang'
'Xu, Rong-Yi'
'Ni, Cheng-Yang'
'Liu, Xin'
'Qiao, Zu-Lin'
'Zhang, Qi-Ying'
'Wang, Dong-Chao'
'Guo, Hai-Ming'

_publ_section_title
;
 Electrochemical regioselective synthesis of sulfonyl
 2,5-dihydrofuran-fused spiropyrimidines via multi-component radical
 cascade reactions
;
_journal_name_full 'Green Chemistry'
_journal_paper_doi 10.1039/D4GC05637J
_journal_year 2024
_chemical_formula_moiety 'C21 H20 N2 O6 S'
_chemical_formula_sum 'C21 H20 N2 O6 S'
_chemical_formula_weight 428.45
_space_group_crystal_system monoclinic
_space_group_IT_number 15
_space_group_name_Hall '-I 2ya'
_space_group_name_H-M_alt 'I 1 2/a 1'
_atom_sites_solution_hydrogens geom
_atom_sites_solution_primary dual
_audit_creation_date 2024-10-18
_audit_creation_method
;
Olex2 1.5
(compiled 2024.02.16 svn.r378c4104 for OlexSys, GUI svn.r6928)
;
_audit_update_record
;
2024-10-18 deposited with the CCDC.	2024-12-30 downloaded from the CCDC.
;
_cell_angle_alpha 90
_cell_angle_beta 101.197(2)
_cell_angle_gamma 90
_cell_formula_units_Z 8
_cell_length_a 17.4420(3)
_cell_length_b 11.3110(2)
_cell_length_c 21.1840(4)
_cell_measurement_reflns_used 4919
_cell_measurement_temperature 293(2)
_cell_measurement_theta_max 71.0370
_cell_measurement_theta_min 4.4450
_cell_volume 4099.76(13)
_computing_cell_refinement 'CrysAlisPro 1.171.42.90a (Rigaku OD, 2023)'
_computing_data_collection 'CrysAlisPro 1.171.42.90a (Rigaku OD, 2023)'
_computing_data_reduction 'CrysAlisPro 1.171.42.90a (Rigaku OD, 2023)'
_computing_molecular_graphics 'Olex2 1.5 (Dolomanov et al., 2009)'
_computing_publication_material 'Olex2 1.5 (Dolomanov et al., 2009)'
_computing_structure_refinement 'SHELXL 2018/3 (Sheldrick, 2015)'
_computing_structure_solution 'SHELXT 2018/2 (Sheldrick, 2018)'
_diffrn_ambient_temperature 293(2)
_diffrn_detector 'CCD plate'
_diffrn_detector_area_resol_mean 8.0521
_diffrn_detector_type EosS2
_diffrn_measured_fraction_theta_full 0.999
_diffrn_measured_fraction_theta_max 0.980
_diffrn_measurement_details
;
List of Runs (angles in degrees, time in seconds):

  # Type    Start    End  Width  t~exp~   \w     \q     \k     \f   Frames
#--------------------------------------------------------------------------
  1  \w    -72.00   4.00   1.00    2.16    --  -35.62 101.00 134.00   76
  2  \w     11.00  37.00   1.00    2.16    --   35.62-101.00  30.00   26
  3  \w     65.00  92.00   1.00    8.64    --  106.81-101.00  30.00   27
  4  \w    119.00 172.00   1.00    8.64    --  106.81 101.00 134.00   53
  5  \w   -108.00 -41.00   1.00    2.16    --  -35.62-178.00-120.00   67
  6  \w    -99.00 -22.00   1.00    2.16    --  -35.62 -57.00-180.00   77
  7  \w    -98.00 -43.00   1.00    2.16    --  -35.62-178.00-180.00   55
  8  \w     47.00  74.00   1.00    2.16    --   35.62-101.00  30.00   27
  9  \w     22.00  74.00   1.00    2.16    --   35.62 -99.00-120.00   52
 10  \w    115.00 168.00   1.00    8.64    --  106.81 111.00-180.00   53
 11  \w     89.00 174.00   1.00    8.64    --  106.81  61.00 -30.00   85
 12  \w     92.00 119.00   1.00    8.64    --  106.81  61.00 -60.00   27
 13  \w     38.00  99.00   1.00    8.64    --  106.81 -95.00  90.00   61
 14  \w     57.00 102.00   1.00    8.64    --  106.81-111.00-150.00   45
 15  \w     89.00 174.00   1.00    8.64    --  106.81  61.00  30.00   85
 16  \w    143.00 169.00   1.00    8.64    --  106.81  61.00 -60.00   26
 17  \w     41.00  79.00   1.00    8.64    --  106.81-111.00-180.00   38
 18  \w    109.00 137.00   1.00    8.64    --  106.81 111.00  90.00   28
 19  \w     41.00 115.00   1.00    8.64    --  106.81 -61.00-180.00   74
;
_diffrn_measurement_device 'four-circle diffractometer'
_diffrn_measurement_device_type 'SuperNova, Dual, Cu at home/near, EosS2'
_diffrn_measurement_method '\w scans'
_diffrn_orient_matrix_type 'CrysAlisPro convention (1999,Acta A55,543-557)'
_diffrn_orient_matrix_UB_11 -0.0011440000
_diffrn_orient_matrix_UB_12 0.0165930000
_diffrn_orient_matrix_UB_13 -0.0723819000
_diffrn_orient_matrix_UB_21 0.0275074000
_diffrn_orient_matrix_UB_22 0.1287634000
_diffrn_orient_matrix_UB_23 0.0125233000
_diffrn_orient_matrix_UB_31 0.0857040000
_diffrn_orient_matrix_UB_32 -0.0411492000
_diffrn_orient_matrix_UB_33 0.0101228000
_diffrn_radiation_monochromator mirror
_diffrn_radiation_probe x-ray
_diffrn_radiation_type 'Cu K\a'
_diffrn_radiation_wavelength 1.54184
_diffrn_reflns_av_R_equivalents 0.0167
_diffrn_reflns_av_unetI/netI 0.0216
_diffrn_reflns_Laue_measured_fraction_full 0.999
_diffrn_reflns_Laue_measured_fraction_max 0.980
_diffrn_reflns_limit_h_max 21
_diffrn_reflns_limit_h_min -17
_diffrn_reflns_limit_k_max 13
_diffrn_reflns_limit_k_min -13
_diffrn_reflns_limit_l_max 25
_diffrn_reflns_limit_l_min -26
_diffrn_reflns_number 9116
_diffrn_reflns_point_group_measured_fraction_full 0.999
_diffrn_reflns_point_group_measured_fraction_max 0.980
_diffrn_reflns_theta_full 67.684
_diffrn_reflns_theta_max 71.384
_diffrn_reflns_theta_min 4.255
_diffrn_source 'micro-focus sealed X-ray tube'
_diffrn_source_type 'SuperNova (Cu) X-ray Source'
_exptl_absorpt_coefficient_mu 1.764
_exptl_absorpt_correction_T_max 1.00000
_exptl_absorpt_correction_T_min 0.73204
_exptl_absorpt_correction_type multi-scan
_exptl_absorpt_process_details
;
CrysAlisPro 1.171.42.90a (Rigaku Oxford Diffraction, 2023)
Empirical absorption correction using spherical harmonics,
implemented in SCALE3 ABSPACK scaling algorithm.
;
_exptl_crystal_colour colourless
_exptl_crystal_colour_primary colourless
_exptl_crystal_density_diffrn 1.388
_exptl_crystal_description block
_exptl_crystal_F_000 1792
_exptl_crystal_size_max 0.3
_exptl_crystal_size_mid 0.3
_exptl_crystal_size_min 0.2
_refine_diff_density_max 0.249
_refine_diff_density_min -0.229
_refine_diff_density_rms 0.045
_refine_ls_extinction_method none
_refine_ls_goodness_of_fit_ref 1.059
_refine_ls_hydrogen_treatment constr
_refine_ls_matrix_type full
_refine_ls_number_parameters 274
_refine_ls_number_reflns 3910
_refine_ls_number_restraints 0
_refine_ls_restrained_S_all 1.059
_refine_ls_R_factor_all 0.0525
_refine_ls_R_factor_gt 0.0461
_refine_ls_shift/su_max 0.002
_refine_ls_shift/su_mean 0.000
_refine_ls_structure_factor_coef Fsqd
_refine_ls_weighting_details 'w=1/[\s^2^(Fo^2^)+(0.0737P)^2^+1.7890P] where P=(Fo^2^+2Fc^2^)/3'
_refine_ls_weighting_scheme calc
_refine_ls_wR_factor_gt 0.1262
_refine_ls_wR_factor_ref 0.1322
_reflns_Friedel_coverage 0.000
_reflns_number_gt 3409
_reflns_number_total 3910
_reflns_threshold_expression 'I > 2\s(I)'
_cod_data_source_file d4gc05637j2.cif
_cod_data_source_block gnn-20230525_auto
_cod_database_code 7249724
_shelx_shelxl_version_number 2018/3
_chemical_oxdiff_formula 'Na1 S1 N1 O1 C1'
_shelx_space_group_comment
;
The symmetry employed for this shelxl refinement is uniquely defined
by the following loop, which should always be used as a source of
symmetry information in preference to the above space-group names.
They are only intended as comments.
;
_shelx_estimated_absorpt_t_max 0.719
_shelx_estimated_absorpt_t_min 0.620
_reflns_odcompleteness_completeness 99.92
_reflns_odcompleteness_iscentric 1
_reflns_odcompleteness_theta 66.97
_olex2_refinement_description
;
1. Fixed Uiso
 At 1.2 times of:
  All C(H) groups, All C(H,H) groups
 At 1.5 times of:
  All C(H,H,H) groups, All O(H) groups
2.a Ternary CH refined with riding coordinates:
 C6(H6)
2.b Secondary CH2 refined with riding coordinates:
 C9(H9A,H9B)
2.c Aromatic/amide H refined with riding coordinates:
 C16(H16), C12(H12), C30(H30), C26(H26), C15(H15), C14(H14), C13(H13),
 C29(H29), C27(H27), C28(H28)
2.d Idealised Me refined as rotating group:
 C24(H24A,H24B,H24C), C23(H23A,H23B,H23C)
2.e Idealised tetrahedral OH refined as rotating group:
 O22(H22)
;
_olex2_submission_special_instructions 'No special instructions were received'
_oxdiff_exptl_absorpt_empirical_details
;
Empirical correction (ABSPACK) includes:
- Absorption correction using spherical harmonics
- Frame scaling
;
_oxdiff_exptl_absorpt_empirical_full_max 1.578
_oxdiff_exptl_absorpt_empirical_full_min 0.646

loop_
_space_group_symop_operation_xyz
'x, y, z'
'-x+1/2, y, -z'
'x+1/2, y+1/2, z+1/2'
'-x+1, y+1/2, -z+1/2'
'-x, -y, -z'
'x-1/2, -y, z'
'-x+1/2, -y+1/2, -z+1/2'
'x, -y+1/2, z+1/2'

loop_
_atom_site_label
_atom_site_type_symbol
_atom_site_fract_x
_atom_site_fract_y
_atom_site_fract_z
_atom_site_U_iso_or_equiv
_atom_site_adp_type
_atom_site_occupancy
_atom_site_site_symmetry_order
_atom_site_calc_flag
_atom_site_refinement_flags_posn
_atom_site_refinement_flags_adp
_atom_site_refinement_flags_occupancy
_atom_site_disorder_assembly
_atom_site_disorder_group
S17 S 0.28850(3) 0.16284(5) 0.37602(2) 0.05291(17) Uani 1 1 d . . . . .
O22 O 0.50134(9) 0.44537(12) 0.23192(8) 0.0575(4) Uani 1 1 d . . . . .
H22 H 0.506033 0.378030 0.218842 0.086 Uiso 1 1 calc R U . . .
O10 O 0.47648(8) 0.26734(12) 0.31119(9) 0.0596(4) Uani 1 1 d . . . . .
O20 O 0.46905(11) 0.73706(13) 0.32962(8) 0.0643(4) Uani 1 1 d . . . . .
N5 N 0.42161(9) 0.57296(14) 0.27462(8) 0.0457(4) Uani 1 1 d . . . . .
N3 N 0.51769(9) 0.56025(15) 0.36906(8) 0.0501(4) Uani 1 1 d . . . . .
O21 O 0.54527(9) 0.38571(16) 0.42049(9) 0.0745(5) Uani 1 1 d . . . . .
O19 O 0.24409(10) 0.24150(17) 0.40729(10) 0.0801(6) Uani 1 1 d . . . . .
O18 O 0.24985(12) 0.0953(2) 0.32200(9) 0.0938(7) Uani 1 1 d . . . . .
C7 C 0.37354(9) 0.35752(16) 0.34942(8) 0.0393(4) Uani 1 1 d . . . . .
C8 C 0.36363(10) 0.24128(17) 0.34979(9) 0.0423(4) Uani 1 1 d . . . . .
C11 C 0.32436(10) 0.45358(16) 0.36683(8) 0.0411(4) Uani 1 1 d . . . . .
C4 C 0.46855(12) 0.63021(17) 0.32308(9) 0.0467(4) Uani 1 1 d . . . . .
C6 C 0.43499(11) 0.45110(16) 0.26090(9) 0.0447(4) Uani 1 1 d . . . . .
H6 H 0.389412 0.419630 0.231190 0.054 Uiso 1 1 calc R U . . .
C1 C 0.44823(10) 0.38030(16) 0.32377(9) 0.0428(4) Uani 1 1 d . . . . .
C2 C 0.50918(10) 0.44083(18) 0.37577(10) 0.0500(5) Uani 1 1 d . . . . .
C25 C 0.33956(11) 0.06364(16) 0.43336(10) 0.0461(4) Uani 1 1 d . . . . .
C9 C 0.42527(12) 0.17626(17) 0.32302(11) 0.0532(5) Uani 1 1 d . . . . .
H9A H 0.452287 0.119528 0.353853 0.064 Uiso 1 1 calc R U . . .
H9B H 0.402724 0.135217 0.283570 0.064 Uiso 1 1 calc R U . . .
C16 C 0.25224(12) 0.4766(2) 0.32778(10) 0.0546(5) Uani 1 1 d . . . . .
H16 H 0.234814 0.430103 0.291632 0.065 Uiso 1 1 calc R U . . .
C12 C 0.34892(13) 0.5236(2) 0.42053(10) 0.0575(5) Uani 1 1 d . . . . .
H12 H 0.397060 0.509472 0.447178 0.069 Uiso 1 1 calc R U . . .
C30 C 0.35234(13) 0.0933(2) 0.49721(11) 0.0583(5) Uani 1 1 d . . . . .
H30 H 0.335583 0.165702 0.510370 0.070 Uiso 1 1 calc R U . . .
C24 C 0.36824(13) 0.6428(2) 0.22696(12) 0.0620(6) Uani 1 1 d . . . . .
H24A H 0.346569 0.705927 0.248209 0.093 Uiso 1 1 calc R U . . .
H24B H 0.326834 0.593048 0.205181 0.093 Uiso 1 1 calc R U . . .
H24C H 0.396335 0.675180 0.196239 0.093 Uiso 1 1 calc R U . . .
C26 C 0.36544(16) -0.0431(2) 0.41283(14) 0.0697(6) Uani 1 1 d . . . . .
H26 H 0.356550 -0.061682 0.369252 0.084 Uiso 1 1 calc R U . . .
C15 C 0.20653(15) 0.5678(3) 0.34234(14) 0.0728(7) Uani 1 1 d . . . . .
H15 H 0.158396 0.582573 0.315853 0.087 Uiso 1 1 calc R U . . .
C14 C 0.23097(18) 0.6366(2) 0.39512(16) 0.0804(8) Uani 1 1 d . . . . .
H14 H 0.199759 0.698382 0.404406 0.097 Uiso 1 1 calc R U . . .
C23 C 0.57443(16) 0.6225(3) 0.41853(13) 0.0762(7) Uani 1 1 d . . . . .
H23A H 0.595146 0.689345 0.399498 0.114 Uiso 1 1 calc R U . . .
H23B H 0.616248 0.569676 0.436086 0.114 Uiso 1 1 calc R U . . .
H23C H 0.548887 0.648956 0.452230 0.114 Uiso 1 1 calc R U . . .
C13 C 0.30178(17) 0.6147(2) 0.43463(14) 0.0768(7) Uani 1 1 d . . . . .
H13 H 0.318182 0.661143 0.470967 0.092 Uiso 1 1 calc R U . . .
C29 C 0.39090(18) 0.0128(3) 0.54188(14) 0.0864(9) Uani 1 1 d . . . . .
H29 H 0.400014 0.030640 0.585564 0.104 Uiso 1 1 calc R U . . .
C27 C 0.40410(19) -0.1203(2) 0.4574(2) 0.0907(9) Uani 1 1 d . . . . .
H27 H 0.422584 -0.191418 0.444103 0.109 Uiso 1 1 calc R U . . .
C28 C 0.41570(19) -0.0939(3) 0.5211(2) 0.0971(11) Uani 1 1 d . . . . .
H28 H 0.440642 -0.148349 0.551070 0.117 Uiso 1 1 calc R U . . .

loop_
_atom_site_aniso_label
_atom_site_aniso_U_11
_atom_site_aniso_U_22
_atom_site_aniso_U_33
_atom_site_aniso_U_23
_atom_site_aniso_U_13
_atom_site_aniso_U_12
S17 0.0410(3) 0.0585(3) 0.0604(3) 0.0122(2) 0.0126(2) -0.0120(2)
O22 0.0712(9) 0.0404(7) 0.0723(9) -0.0049(6) 0.0420(8) -0.0106(6)
O10 0.0554(8) 0.0362(7) 0.0993(11) 0.0053(7) 0.0448(8) 0.0030(6)
O20 0.0956(12) 0.0369(7) 0.0668(9) -0.0019(6) 0.0316(8) -0.0054(7)
N5 0.0458(8) 0.0403(8) 0.0521(8) 0.0072(6) 0.0119(7) 0.0010(6)
N3 0.0475(8) 0.0455(9) 0.0563(9) 0.0017(7) 0.0080(7) -0.0083(7)
O21 0.0502(8) 0.0716(11) 0.0926(12) 0.0300(9) -0.0087(8) 0.0008(8)
O19 0.0608(9) 0.0758(11) 0.1175(15) 0.0398(11) 0.0514(10) 0.0190(8)
O18 0.0828(12) 0.1189(17) 0.0700(11) 0.0133(11) -0.0089(9) -0.0584(12)
C7 0.0336(8) 0.0423(9) 0.0429(8) 0.0040(7) 0.0100(6) -0.0008(7)
C8 0.0389(8) 0.0421(9) 0.0481(9) 0.0035(7) 0.0141(7) -0.0054(7)
C11 0.0394(8) 0.0414(9) 0.0455(9) 0.0049(7) 0.0156(7) 0.0004(7)
C4 0.0544(10) 0.0391(9) 0.0521(10) 0.0022(7) 0.0238(8) -0.0022(8)
C6 0.0458(9) 0.0389(9) 0.0523(10) -0.0003(7) 0.0167(8) -0.0080(7)
C1 0.0365(8) 0.0364(9) 0.0589(10) 0.0051(7) 0.0175(7) 0.0005(7)
C2 0.0354(8) 0.0507(11) 0.0645(12) 0.0096(9) 0.0114(8) -0.0006(8)
C25 0.0490(10) 0.0369(9) 0.0568(10) 0.0001(7) 0.0213(8) -0.0088(7)
C9 0.0547(11) 0.0374(9) 0.0740(13) 0.0005(9) 0.0285(10) -0.0038(8)
C16 0.0461(10) 0.0624(12) 0.0555(11) 0.0055(9) 0.0106(8) 0.0079(9)
C12 0.0546(11) 0.0682(14) 0.0531(11) -0.0077(10) 0.0185(9) -0.0019(10)
C30 0.0599(12) 0.0603(13) 0.0577(12) -0.0040(10) 0.0190(9) -0.0006(10)
C24 0.0529(11) 0.0562(12) 0.0752(14) 0.0213(11) 0.0077(10) 0.0023(9)
C26 0.0873(16) 0.0430(11) 0.0871(17) -0.0103(11) 0.0372(14) -0.0083(11)
C15 0.0582(13) 0.0776(17) 0.0866(17) 0.0239(14) 0.0237(12) 0.0259(12)
C14 0.0849(18) 0.0584(14) 0.112(2) 0.0048(14) 0.0533(17) 0.0219(13)
C23 0.0771(16) 0.0750(17) 0.0705(15) -0.0059(13) -0.0007(12) -0.0262(13)
C13 0.0884(18) 0.0695(16) 0.0843(17) -0.0241(14) 0.0461(15) -0.0081(14)
C29 0.0855(18) 0.109(2) 0.0623(15) 0.0170(15) 0.0087(13) -0.0045(17)
C27 0.099(2) 0.0429(13) 0.139(3) 0.0095(16) 0.045(2) 0.0089(13)
C28 0.086(2) 0.076(2) 0.129(3) 0.046(2) 0.0218(19) 0.0113(16)

loop_
_atom_type_symbol
_atom_type_description
_atom_type_scat_dispersion_real
_atom_type_scat_dispersion_imag
_atom_type_scat_source
C C 0.0181 0.0091 'International Tables Vol C Tables 4.2.6.8 and 6.1.1.4'
H H 0.0000 0.0000 'International Tables Vol C Tables 4.2.6.8 and 6.1.1.4'
N N 0.0311 0.0180 'International Tables Vol C Tables 4.2.6.8 and 6.1.1.4'
O O 0.0492 0.0322 'International Tables Vol C Tables 4.2.6.8 and 6.1.1.4'
S S 0.3331 0.5567 'International Tables Vol C Tables 4.2.6.8 and 6.1.1.4'

loop_
_geom_angle_atom_site_label_1
_geom_angle_atom_site_label_2
_geom_angle_atom_site_label_3
_geom_angle
_geom_angle_site_symmetry_1
_geom_angle_site_symmetry_3
_geom_angle_publ_flag
O19 S17 O18 119.41(14) . . ?
O19 S17 C8 109.72(10) . . ?
O19 S17 C25 108.95(10) . . ?
O18 S17 C8 106.30(10) . . ?
O18 S17 C25 107.92(12) . . ?
C8 S17 C25 103.35(9) . . ?
C6 O22 H22 109.5 . . ?
C1 O10 C9 111.65(14) . . ?
C4 N5 C6 121.09(16) . . ?
C4 N5 C24 118.47(17) . . ?
C6 N5 C24 118.97(18) . . ?
C4 N3 C23 117.25(19) . . ?
C2 N3 C4 124.21(17) . . ?
C2 N3 C23 117.96(19) . . ?
C8 C7 C11 130.23(16) . . ?
C8 C7 C1 106.89(15) . . ?
C11 C7 C1 122.84(15) . . ?
C7 C8 S17 127.42(14) . . ?
C7 C8 C9 112.30(15) . . ?
C9 C8 S17 120.27(14) . . ?
C16 C11 C7 119.50(17) . . ?
C12 C11 C7 121.65(17) . . ?
C12 C11 C16 118.84(19) . . ?
O20 C4 N5 123.63(19) . . ?
O20 C4 N3 119.30(19) . . ?
N5 C4 N3 117.04(17) . . ?
O22 C6 N5 108.10(14) . . ?
O22 C6 H6 109.6 . . ?
O22 C6 C1 110.84(16) . . ?
N5 C6 H6 109.6 . . ?
N5 C6 C1 109.17(15) . . ?
C1 C6 H6 109.6 . . ?
O10 C1 C7 105.50(14) . . ?
O10 C1 C6 107.92(16) . . ?
O10 C1 C2 108.67(15) . . ?
C7 C1 C6 113.71(15) . . ?
C7 C1 C2 109.85(15) . . ?
C6 C1 C2 110.92(15) . . ?
N3 C2 C1 116.05(17) . . ?
O21 C2 N3 122.8(2) . . ?
O21 C2 C1 121.12(19) . . ?
C30 C25 S17 119.22(16) . . ?
C30 C25 C26 121.5(2) . . ?
C26 C25 S17 119.28(18) . . ?
O10 C9 C8 103.46(15) . . ?
O10 C9 H9A 111.1 . . ?
O10 C9 H9B 111.1 . . ?
C8 C9 H9A 111.1 . . ?
C8 C9 H9B 111.1 . . ?
H9A C9 H9B 109.0 . . ?
C11 C16 H16 119.9 . . ?
C15 C16 C11 120.3(2) . . ?
C15 C16 H16 119.9 . . ?
C11 C12 H12 120.0 . . ?
C11 C12 C13 120.0(2) . . ?
C13 C12 H12 120.0 . . ?
C25 C30 H30 120.8 . . ?
C25 C30 C29 118.5(2) . . ?
C29 C30 H30 120.8 . . ?
N5 C24 H24A 109.5 . . ?
N5 C24 H24B 109.5 . . ?
N5 C24 H24C 109.5 . . ?
H24A C24 H24B 109.5 . . ?
H24A C24 H24C 109.5 . . ?
H24B C24 H24C 109.5 . . ?
C25 C26 H26 120.4 . . ?
C27 C26 C25 119.2(3) . . ?
C27 C26 H26 120.4 . . ?
C16 C15 H15 119.6 . . ?
C14 C15 C16 120.7(2) . . ?
C14 C15 H15 119.6 . . ?
C15 C14 H14 120.1 . . ?
C15 C14 C13 119.9(2) . . ?
C13 C14 H14 120.1 . . ?
N3 C23 H23A 109.5 . . ?
N3 C23 H23B 109.5 . . ?
N3 C23 H23C 109.5 . . ?
H23A C23 H23B 109.5 . . ?
H23A C23 H23C 109.5 . . ?
H23B C23 H23C 109.5 . . ?
C12 C13 H13 119.9 . . ?
C14 C13 C12 120.2(2) . . ?
C14 C13 H13 119.9 . . ?
C30 C29 H29 120.2 . . ?
C28 C29 C30 119.7(3) . . ?
C28 C29 H29 120.2 . . ?
C26 C27 H27 119.8 . . ?
C28 C27 C26 120.3(3) . . ?
C28 C27 H27 119.8 . . ?
C29 C28 H28 119.6 . . ?
C27 C28 C29 120.9(3) . . ?
C27 C28 H28 119.6 . . ?

loop_
_geom_bond_atom_site_label_1
_geom_bond_atom_site_label_2
_geom_bond_distance
_geom_bond_site_symmetry_2
_geom_bond_publ_flag
S17 O19 1.4246(19) . ?
S17 O18 1.4311(19) . ?
S17 C8 1.7595(17) . ?
S17 C25 1.763(2) . ?
O22 H22 0.8200 . ?
O22 C6 1.413(2) . ?
O10 C1 1.413(2) . ?
O10 C9 1.417(2) . ?
O20 C4 1.216(3) . ?
N5 C4 1.348(3) . ?
N5 C6 1.437(2) . ?
N5 C24 1.465(3) . ?
N3 C4 1.409(3) . ?
N3 C2 1.369(3) . ?
N3 C23 1.473(3) . ?
O21 C2 1.205(3) . ?
C7 C8 1.326(3) . ?
C7 C11 1.475(2) . ?
C7 C1 1.528(2) . ?
C8 C9 1.502(3) . ?
C11 C16 1.389(3) . ?
C11 C12 1.384(3) . ?
C6 H6 0.9800 . ?
C6 C1 1.533(3) . ?
C1 C2 1.535(3) . ?
C25 C30 1.369(3) . ?
C25 C26 1.388(3) . ?
C9 H9A 0.9700 . ?
C9 H9B 0.9700 . ?
C16 H16 0.9300 . ?
C16 C15 1.375(3) . ?
C12 H12 0.9300 . ?
C12 C13 1.387(3) . ?
C30 H30 0.9300 . ?
C30 C29 1.389(4) . ?
C24 H24A 0.9600 . ?
C24 H24B 0.9600 . ?
C24 H24C 0.9600 . ?
C26 H26 0.9300 . ?
C26 C27 1.365(4) . ?
C15 H15 0.9300 . ?
C15 C14 1.361(4) . ?
C14 H14 0.9300 . ?
C14 C13 1.373(4) . ?
C23 H23A 0.9600 . ?
C23 H23B 0.9600 . ?
C23 H23C 0.9600 . ?
C13 H13 0.9300 . ?
C29 H29 0.9300 . ?
C29 C28 1.384(5) . ?
C27 H27 0.9300 . ?
C27 C28 1.357(5) . ?
C28 H28 0.9300 . ?

loop_
_geom_torsion_atom_site_label_1
_geom_torsion_atom_site_label_2
_geom_torsion_atom_site_label_3
_geom_torsion_atom_site_label_4
_geom_torsion
_geom_torsion_site_symmetry_1
_geom_torsion_site_symmetry_2
_geom_torsion_site_symmetry_3
_geom_torsion_site_symmetry_4
_geom_torsion_publ_flag
S17 C8 C9 O10 -176.72(14) . . . . ?
S17 C25 C30 C29 178.36(19) . . . . ?
S17 C25 C26 C27 -179.2(2) . . . . ?
O22 C6 C1 O10 -49.47(19) . . . . ?
O22 C6 C1 C7 -166.14(15) . . . . ?
O22 C6 C1 C2 69.46(19) . . . . ?
O10 C1 C2 N3 143.35(17) . . . . ?
O10 C1 C2 O21 -38.7(2) . . . . ?
N5 C6 C1 O10 -168.43(14) . . . . ?
N5 C6 C1 C7 74.89(19) . . . . ?
N5 C6 C1 C2 -49.50(19) . . . . ?
O19 S17 C8 C7 -9.2(2) . . . . ?
O19 S17 C8 C9 172.00(17) . . . . ?
O19 S17 C25 C30 -20.7(2) . . . . ?
O19 S17 C25 C26 158.85(18) . . . . ?
O18 S17 C8 C7 121.3(2) . . . . ?
O18 S17 C8 C9 -57.59(19) . . . . ?
O18 S17 C25 C30 -151.77(18) . . . . ?
O18 S17 C25 C26 27.8(2) . . . . ?
C7 C8 C9 O10 4.3(2) . . . . ?
C7 C11 C16 C15 -178.3(2) . . . . ?
C7 C11 C12 C13 178.6(2) . . . . ?
C7 C1 C2 N3 -101.69(19) . . . . ?
C7 C1 C2 O21 76.3(2) . . . . ?
C8 S17 C25 C30 95.90(17) . . . . ?
C8 S17 C25 C26 -84.53(18) . . . . ?
C8 C7 C11 C16 -69.5(3) . . . . ?
C8 C7 C11 C12 112.0(2) . . . . ?
C8 C7 C1 O10 -0.3(2) . . . . ?
C8 C7 C1 C6 117.79(17) . . . . ?
C8 C7 C1 C2 -117.24(17) . . . . ?
C11 C7 C8 S17 -3.6(3) . . . . ?
C11 C7 C8 C9 175.29(18) . . . . ?
C11 C7 C1 O10 -178.26(16) . . . . ?
C11 C7 C1 C6 -60.2(2) . . . . ?
C11 C7 C1 C2 64.8(2) . . . . ?
C11 C16 C15 C14 -0.1(4) . . . . ?
C11 C12 C13 C14 -0.6(4) . . . . ?
C4 N5 C6 O22 -73.2(2) . . . . ?
C4 N5 C6 C1 47.4(2) . . . . ?
C4 N3 C2 O21 -170.0(2) . . . . ?
C4 N3 C2 C1 7.9(3) . . . . ?
C6 N5 C4 O20 166.13(18) . . . . ?
C6 N5 C4 N3 -15.6(2) . . . . ?
C6 C1 C2 N3 24.9(2) . . . . ?
C6 C1 C2 O21 -157.16(19) . . . . ?
C1 O10 C9 C8 -4.4(2) . . . . ?
C1 C7 C8 S17 178.60(14) . . . . ?
C1 C7 C8 C9 -2.5(2) . . . . ?
C1 C7 C11 C16 108.0(2) . . . . ?
C1 C7 C11 C12 -70.6(2) . . . . ?
C2 N3 C4 O20 163.6(2) . . . . ?
C2 N3 C4 N5 -14.7(3) . . . . ?
C25 S17 C8 C7 -125.22(18) . . . . ?
C25 S17 C8 C9 55.92(17) . . . . ?
C25 C30 C29 C28 0.4(4) . . . . ?
C25 C26 C27 C28 1.3(4) . . . . ?
C9 O10 C1 C7 3.1(2) . . . . ?
C9 O10 C1 C6 -118.80(18) . . . . ?
C9 O10 C1 C2 120.84(18) . . . . ?
C16 C11 C12 C13 0.1(3) . . . . ?
C16 C15 C14 C13 -0.4(4) . . . . ?
C12 C11 C16 C15 0.3(3) . . . . ?
C30 C25 C26 C27 0.4(4) . . . . ?
C30 C29 C28 C27 1.2(5) . . . . ?
C24 N5 C4 O20 0.1(3) . . . . ?
C24 N5 C4 N3 178.36(17) . . . . ?
C24 N5 C6 O22 92.7(2) . . . . ?
C24 N5 C6 C1 -146.64(17) . . . . ?
C26 C25 C30 C29 -1.2(3) . . . . ?
C26 C27 C28 C29 -2.0(5) . . . . ?
C15 C14 C13 C12 0.8(4) . . . . ?
C23 N3 C4 O20 -7.4(3) . . . . ?
C23 N3 C4 N5 174.26(19) . . . . ?
C23 N3 C2 O21 0.9(3) . . . . ?
C23 N3 C2 C1 178.84(19) . . . . ?
